data_2208119
loop_
_publ_author_name
'Hema, R.'
'Parthasarathi, V.'
'Ranju Bansal'
'Ravikumar, K.'
'Sridhar, B.'

_publ_section_title
;
 17-Allyl-16,17a-dioxo-17-aza-<small>D</small>-homoestra-1,3,5(10)-trien-3-ol
;
_journal_coeditor_code LH6576
_journal_issue 2
_journal_name_full 'Acta Crystallographica Section E'
_journal_page_first o653
_journal_page_last o655
_journal_paper_doi 10.1107/S1600536806001462
_journal_volume 62
_journal_year 2006
_chemical_formula_iupac 'C21 H25 N O3'
_chemical_formula_moiety 'C21 H25 N O3'
_chemical_formula_sum 'C21 H25 N O3'
_chemical_formula_weight 339.42
_chemical_name_systematic
;
17-allyl-16,17a-dioxo-17-aza-D-homoestra-1,3,5(10)-trien-3-ol
;
_space_group_IT_number 19
_symmetry_cell_setting orthorhombic
_symmetry_space_group_name_Hall 'P 2ac 2ab'
_symmetry_space_group_name_H-M 'P 21 21 21'
_atom_sites_solution_hydrogens geom
_atom_sites_solution_primary direct
_atom_sites_solution_secondary difmap
_audit_creation_method SHELXL-97
_cell_angle_alpha 90.00
_cell_angle_beta 90.00
_cell_angle_gamma 90.00
_cell_formula_units_Z 4
_cell_length_a 7.8071(8)
_cell_length_b 12.0975(12)
_cell_length_c 18.3120(19)
_cell_measurement_reflns_used 4707
_cell_measurement_temperature 273(2)
_cell_measurement_theta_max 26.39
_cell_measurement_theta_min 2.23
_cell_volume 1729.5(3)
_computing_cell_refinement 'SAINT (Bruker, 2001)'
_computing_data_collection 'SMART (Bruker, 2001)'
_computing_data_reduction SAINT
_computing_molecular_graphics 'WinGX (Version 1.64.05; Farrugia, 1999)'
_computing_publication_material SHELXL97
_computing_structure_refinement 'SHELXL97 (Sheldrick, 1997)'
_computing_structure_solution 'SIR92 (Altomare <i>et al.</i>,  1994)'
_diffrn_ambient_temperature 273(2)
_diffrn_measured_fraction_theta_full 1.000
_diffrn_measured_fraction_theta_max 1.000
_diffrn_measurement_device 'Bruker SMART APEX CCD area-detector'
_diffrn_measurement_device_type 'CCD Area Detector'
_diffrn_measurement_method \w
_diffrn_radiation_monochromator graphite
_diffrn_radiation_source 'fine-focus sealed tube'
_diffrn_radiation_type MoK\a
_diffrn_radiation_wavelength 0.71073
_diffrn_reflns_av_R_equivalents 0.0258
_diffrn_reflns_av_sigmaI/netI 0.0175
_diffrn_reflns_limit_h_max 9
_diffrn_reflns_limit_h_min -9
_diffrn_reflns_limit_k_max 14
_diffrn_reflns_limit_k_min -14
_diffrn_reflns_limit_l_max 21
_diffrn_reflns_limit_l_min -21
_diffrn_reflns_number 12531
_diffrn_reflns_theta_full 25.00
_diffrn_reflns_theta_max 25.00
_diffrn_reflns_theta_min 2.02
_diffrn_standards_number 0
_exptl_absorpt_coefficient_mu 0.087
_exptl_absorpt_correction_type none
_exptl_crystal_colour colourless
_exptl_crystal_density_diffrn 1.304
_exptl_crystal_density_method 'not measured'
_exptl_crystal_description block
_exptl_crystal_F_000 728
_exptl_crystal_size_max 0.21
_exptl_crystal_size_mid 0.11
_exptl_crystal_size_min 0.08
_refine_diff_density_max 0.182
_refine_diff_density_min -0.135
_refine_ls_extinction_method none
_refine_ls_goodness_of_fit_ref 1.170
_refine_ls_hydrogen_treatment constr
_refine_ls_matrix_type full
_refine_ls_number_parameters 228
_refine_ls_number_reflns 1769
_refine_ls_number_restraints 0
_refine_ls_restrained_S_all 1.170
_refine_ls_R_factor_all 0.0453
_refine_ls_R_factor_gt 0.0420
_refine_ls_shift/su_max 0.000
_refine_ls_shift/su_mean 0.000
_refine_ls_structure_factor_coef Fsqd
_refine_ls_weighting_details 'calc w=1/[\s^2^(Fo^2^)+(0.056P)^2^+0.2367P] where P=(Fo^2^+2Fc^2^)/3'
_refine_ls_weighting_scheme calc
_refine_ls_wR_factor_gt 0.1066
_refine_ls_wR_factor_ref 0.1090
_reflns_number_gt 1632
_reflns_number_total 1769
_reflns_threshold_expression I>2\s(I)
_cod_data_source_file lh6576.cif
_cod_data_source_block I
_cod_depositor_comments
;
The following automatic conversions were performed:
'_symmetry_cell_setting' value 'Orthorhombic' changed to 'orthorhombic'
according to '/home/saulius/struct/CIF-dictionaries/cif_core.dic'
dictionary named 'cif_core.dic' version 2.4.1 from 2010-06-29.

Automatic conversion script
Id: cif_fix_enum 1527 2010-12-29 10:47:43Z saulius 

The following automatic conversions were performed:

'_symmetry_cell_setting' value 'Orthorhombic' changed to
'orthorhombic' according to
/home/saulius/struct/CIF-dictionaries/cif_core.dic dictionary named
'cif_core.dic' version 2.4.1 from 2010-06-29.

Automatic conversion script
Id: cif_fix_values 1715 2011-07-08 13:25:40Z adriana 
;
_cod_database_code 2208119
_cod_database_fobs_code 2208119

loop_
_symmetry_equiv_pos_as_xyz
'x, y, z'
'-x+1/2, -y, z+1/2'
'x+1/2, -y+1/2, -z'
'-x, y+1/2, -z+1/2'

loop_
_atom_site_label
_atom_site_fract_x
_atom_site_fract_y
_atom_site_fract_z
_atom_site_U_iso_or_equiv
_atom_site_adp_type
_atom_site_calc_flag
_atom_site_refinement_flags
_atom_site_occupancy
_atom_site_type_symbol
O31 0.6492(3) 0.73912(16) 0.19187(13) 0.0671(6) Uani d . 1 O
H31 0.7223 0.7811 0.1756 0.101 Uiso calc R 1 H
O16 1.4539(3) -0.00905(19) 0.06715(15) 0.0783(7) Uani d . 1 O
O17A 0.9419(3) -0.12079(16) 0.15362(12) 0.0616(5) Uani d . 1 O
N17 1.2000(3) -0.06448(19) 0.11360(12) 0.0496(5) Uani d . 1 N
C1 0.6462(3) 0.4389(2) 0.19790(15) 0.0560(7) Uani d . 1 C
H1 0.5710 0.3829 0.2114 0.067 Uiso calc R 1 H
C2 0.5934(4) 0.5474(3) 0.20322(15) 0.0601(7) Uani d . 1 C
H2 0.4838 0.5638 0.2199 0.072 Uiso calc R 1 H
C3 0.7032(4) 0.6314(2) 0.18375(15) 0.0537(7) Uani d . 1 C
C4 0.8639(4) 0.6058(2) 0.15811(15) 0.0519(7) Uani d . 1 C
H4 0.9377 0.6624 0.1443 0.062 Uiso calc R 1 H
C5 0.9173(3) 0.4969(2) 0.15256(14) 0.0471(6) Uani d . 1 C
C6 1.0957(3) 0.4753(2) 0.12393(16) 0.0541(7) Uani d . 1 C
H61 1.0962 0.4861 0.0714 0.065 Uiso calc R 1 H
H62 1.1736 0.5289 0.1451 0.065 Uiso calc R 1 H
C7 1.1602(3) 0.3606(2) 0.14066(15) 0.0500(6) Uani d . 1 C
H71 1.1892 0.3556 0.1921 0.060 Uiso calc R 1 H
H72 1.2633 0.3464 0.1126 0.060 Uiso calc R 1 H
C8 1.0257(3) 0.2741(2) 0.12225(13) 0.0443(6) Uani d . 1 C
H8 0.9888 0.2858 0.0717 0.053 Uiso calc R 1 H
C9 0.8703(3) 0.2913(2) 0.17239(13) 0.0453(6) Uani d . 1 C
H9 0.9105 0.2759 0.2221 0.054 Uiso calc R 1 H
C10 0.8090(3) 0.4107(2) 0.17281(13) 0.0460(6) Uani d . 1 C
C11 0.7320(3) 0.2059(2) 0.15640(17) 0.0556(7) Uani d . 1 C
H111 0.6377 0.2159 0.1902 0.067 Uiso calc R 1 H
H112 0.6885 0.2172 0.1073 0.067 Uiso calc R 1 H
C12 0.8007(3) 0.0889(2) 0.16328(16) 0.0543(7) Uani d . 1 C
H121 0.7104 0.0370 0.1510 0.065 Uiso calc R 1 H
H122 0.8336 0.0756 0.2136 0.065 Uiso calc R 1 H
C13 0.9554(3) 0.0679(2) 0.11359(13) 0.0451(6) Uani d . 1 C
C14 1.0923(3) 0.1558(2) 0.12914(13) 0.0434(6) Uani d . 1 C
H14 1.1272 0.1460 0.1801 0.052 Uiso calc R 1 H
C15 1.2502(4) 0.1324(2) 0.08257(18) 0.0595(8) Uani d . 1 C
H151 1.2239 0.1502 0.0321 0.071 Uiso calc R 1 H
H152 1.3421 0.1808 0.0982 0.071 Uiso calc R 1 H
C16 1.3115(3) 0.0162(3) 0.08615(16) 0.0565(7) Uani d . 1 C
C17A 1.0280(3) -0.0455(2) 0.12978(13) 0.0468(6) Uani d . 1 C
C18 0.8977(4) 0.0648(3) 0.03286(14) 0.0622(8) Uani d . 1 C
H181 0.9929 0.0445 0.0025 0.093 Uiso calc R 1 H
H182 0.8566 0.1364 0.0187 0.093 Uiso calc R 1 H
H183 0.8076 0.0114 0.0272 0.093 Uiso calc R 1 H
C19 1.2706(4) -0.1755(2) 0.12366(17) 0.0647(8) Uani d . 1 C
H191 1.3907 -0.1685 0.1364 0.078 Uiso calc R 1 H
H192 1.2129 -0.2097 0.1648 0.078 Uiso calc R 1 H
C20 1.2566(5) -0.2492(3) 0.0612(2) 0.0849(11) Uani d . 1 C
H20 1.3078 -0.3179 0.0674 0.102 Uiso calc R 1 H
C21 1.1880(6) -0.2354(5) 0.0014(3) 0.1070(14) Uani d . 1 C
H211 1.1339 -0.1688 -0.0092 0.128 Uiso calc R 1 H
H212 1.1903 -0.2916 -0.0333 0.128 Uiso calc R 1 H

loop_
_atom_site_aniso_label
_atom_site_aniso_U_11
_atom_site_aniso_U_22
_atom_site_aniso_U_33
_atom_site_aniso_U_12
_atom_site_aniso_U_13
_atom_site_aniso_U_23
O31 0.0573(13) 0.0605(12) 0.0837(14) 0.0107(11) 0.0028(11) -0.0036(11)
O16 0.0424(10) 0.0774(14) 0.1151(18) 0.0031(12) 0.0158(12) -0.0158(14)
O17A 0.0560(11) 0.0551(11) 0.0736(12) -0.0050(10) 0.0078(10) 0.0081(10)
N17 0.0412(11) 0.0566(12) 0.0511(11) 0.0017(11) -0.0009(10) -0.0009(11)
C1 0.0441(15) 0.0594(16) 0.0645(16) -0.0022(14) 0.0064(13) 0.0060(14)
C2 0.0424(14) 0.0719(18) 0.0660(16) 0.0087(15) 0.0097(13) -0.0015(15)
C3 0.0518(16) 0.0589(16) 0.0504(14) 0.0058(14) -0.0055(13) -0.0014(13)
C4 0.0462(15) 0.0572(16) 0.0524(14) -0.0032(13) 0.0009(13) 0.0023(12)
C5 0.0410(13) 0.0555(15) 0.0449(12) 0.0015(13) 0.0004(11) 0.0028(12)
C6 0.0465(14) 0.0536(16) 0.0622(16) -0.0061(12) 0.0100(14) 0.0000(13)
C7 0.0350(13) 0.0603(15) 0.0548(14) -0.0036(12) 0.0062(11) 0.0012(12)
C8 0.0358(12) 0.0557(14) 0.0413(11) -0.0025(12) 0.0014(11) 0.0039(11)
C9 0.0359(13) 0.0544(14) 0.0457(12) -0.0020(12) 0.0037(11) 0.0044(11)
C10 0.0369(13) 0.0595(16) 0.0415(13) 0.0006(12) 0.0018(11) 0.0028(11)
C11 0.0358(13) 0.0571(15) 0.0739(17) -0.0033(13) 0.0084(13) 0.0044(14)
C12 0.0365(13) 0.0564(15) 0.0698(17) -0.0094(13) 0.0081(13) 0.0049(13)
C13 0.0370(12) 0.0535(14) 0.0446(12) -0.0030(12) -0.0034(11) 0.0026(11)
C14 0.0339(12) 0.0549(14) 0.0413(12) -0.0027(11) -0.0007(11) 0.0020(11)
C15 0.0394(15) 0.0609(17) 0.0782(19) -0.0045(13) 0.0123(14) -0.0015(15)
C16 0.0404(14) 0.0699(18) 0.0590(15) 0.0004(14) 0.0001(13) -0.0106(14)
C17A 0.0444(14) 0.0552(14) 0.0407(12) -0.0055(13) -0.0041(11) -0.0004(12)
C18 0.0641(18) 0.0651(17) 0.0576(16) -0.0033(16) -0.0181(14) -0.0002(14)
C19 0.0588(18) 0.0640(17) 0.0714(18) 0.0103(16) 0.0051(16) 0.0043(15)
C20 0.096(3) 0.073(2) 0.086(2) 0.000(2) 0.022(2) -0.0099(19)
C21 0.114(3) 0.127(4) 0.080(2) 0.006(3) -0.006(3) -0.016(2)

loop_
_atom_type_symbol
_atom_type_description
_atom_type_scat_dispersion_real
_atom_type_scat_dispersion_imag
_atom_type_scat_source
C C 0.0033 0.0000 'International Tables Vol C Tables 4.2.6.8 and 6.1.1.4'
H H 0.0000 0.0000 'International Tables Vol C Tables 4.2.6.8 and 6.1.1.4'
N N 0.0061 0.0000 'International Tables Vol C Tables 4.2.6.8 and 6.1.1.4'
O O 0.0106 0.0000 'International Tables Vol C Tables 4.2.6.8 and 6.1.1.4'

loop_
_geom_angle_atom_site_label_1
_geom_angle_atom_site_label_2
_geom_angle_atom_site_label_3
_geom_angle
C3 O31 H31 109.5
C17A N17 C16 124.1(2)
C17A N17 C19 119.1(2)
C16 N17 C19 116.8(2)
C2 C1 C10 121.9(3)
C2 C1 H1 119.1
C10 C1 H1 119.1
C3 C2 C1 119.9(3)
C3 C2 H2 120.1
C1 C2 H2 120.1
O31 C3 C4 121.9(3)
O31 C3 C2 118.7(3)
C4 C3 C2 119.4(3)
C3 C4 C5 120.9(3)
C3 C4 H4 119.6
C5 C4 H4 119.6
C4 C5 C10 120.6(2)
C4 C5 C6 117.8(2)
C10 C5 C6 121.5(2)
C7 C6 C5 113.4(2)
C7 C6 H61 108.9
C5 C6 H61 108.9
C7 C6 H62 108.9
C5 C6 H62 108.9
H61 C6 H62 107.7
C6 C7 C8 111.0(2)
C6 C7 H71 109.4
C8 C7 H71 109.4
C6 C7 H72 109.4
C8 C7 H72 109.4
H71 C7 H72 108.0
C7 C8 C14 113.0(2)
C7 C8 C9 108.7(2)
C14 C8 C9 110.28(19)
C7 C8 H8 108.3
C14 C8 H8 108.3
C9 C8 H8 108.3
C10 C9 C11 114.9(2)
C10 C9 C8 112.4(2)
C11 C9 C8 110.7(2)
C10 C9 H9 106.0
C11 C9 H9 106.0
C8 C9 H9 106.0
C1 C10 C5 117.3(2)
C1 C10 C9 121.4(2)
C5 C10 C9 121.2(2)
C12 C11 C9 111.5(2)
C12 C11 H111 109.3
C9 C11 H111 109.3
C12 C11 H112 109.3
C9 C11 H112 109.3
H111 C11 H112 108.0
C11 C12 C13 112.5(2)
C11 C12 H121 109.1
C13 C12 H121 109.1
C11 C12 H122 109.1
C13 C12 H122 109.1
H121 C12 H122 107.8
C17A C13 C12 109.2(2)
C17A C13 C14 109.3(2)
C12 C13 C14 108.9(2)
C17A C13 C18 105.9(2)
C12 C13 C18 110.0(2)
C14 C13 C18 113.4(2)
C15 C14 C8 113.8(2)
C15 C14 C13 109.3(2)
C8 C14 C13 113.4(2)
C15 C14 H14 106.6
C8 C14 H14 106.6
C13 C14 H14 106.6
C16 C15 C14 114.3(2)
C16 C15 H151 108.7
C14 C15 H151 108.7
C16 C15 H152 108.7
C14 C15 H152 108.7
H151 C15 H152 107.6
O16 C16 N17 120.1(3)
O16 C16 C15 121.6(3)
N17 C16 C15 118.3(2)
O17A C17A N17 119.1(3)
O17A C17A C13 122.9(2)
N17 C17A C13 117.9(2)
C13 C18 H181 109.5
C13 C18 H182 109.5
H181 C18 H182 109.5
C13 C18 H183 109.5
H181 C18 H183 109.5
H182 C18 H183 109.5
C20 C19 N17 115.8(3)
C20 C19 H191 108.3
N17 C19 H191 108.3
C20 C19 H192 108.3
N17 C19 H192 108.3
H191 C19 H192 107.4
C21 C20 C19 130.5(4)
C21 C20 H20 114.7
C19 C20 H20 114.7
C20 C21 H211 120.0
C20 C21 H212 120.0
H211 C21 H212 120.0

loop_
_geom_bond_atom_site_label_1
_geom_bond_atom_site_label_2
_geom_bond_distance
O31 C3 1.378(3)
O31 H31 0.8200
O16 C16 1.204(3)
O17A C17A 1.213(3)
N17 C17A 1.394(3)
N17 C16 1.400(4)
N17 C19 1.463(4)
C1 C2 1.380(4)
C1 C10 1.393(4)
C1 H1 0.9300
C2 C3 1.376(4)
C2 H2 0.9300
C3 C4 1.375(4)
C4 C5 1.386(4)
C4 H4 0.9300
C5 C10 1.393(4)
C5 C6 1.511(4)
C6 C7 1.508(4)
C6 H61 0.9700
C6 H62 0.9700
C7 C8 1.521(3)
C7 H71 0.9700
C7 H72 0.9700
C8 C14 1.528(4)
C8 C9 1.535(3)
C8 H8 0.9800
C9 C10 1.522(4)
C9 C11 1.523(4)
C9 H9 0.9800
C11 C12 1.519(4)
C11 H111 0.9700
C11 H112 0.9700
C12 C13 1.534(3)
C12 H121 0.9700
C12 H122 0.9700
C13 C17A 1.514(4)
C13 C14 1.535(3)
C13 C18 1.546(3)
C14 C15 1.525(4)
C14 H14 0.9800
C15 C16 1.487(4)
C15 H151 0.9700
C15 H152 0.9700
C18 H181 0.9600
C18 H182 0.9600
C18 H183 0.9600
C19 C20 1.455(5)
C19 H191 0.9700
C19 H192 0.9700
C20 C21 1.230(6)
C20 H20 0.9300
C21 H211 0.9300
C21 H212 0.9300

loop_
_geom_hbond_atom_site_label_D
_geom_hbond_atom_site_label_H
_geom_hbond_atom_site_label_A
_geom_hbond_site_symmetry_A
_geom_hbond_distance_DH
_geom_hbond_distance_HA
_geom_hbond_distance_DA
_geom_hbond_angle_DHA
_geom_hbond_publ_flag
O31 H31 O17A 1_565 0.82 2.12 2.930(3) 168 yes
C19 H191 O31 1_645 0.97 2.52 3.371(4) 146 yes
C12 H121 O16 1_455 0.97 2.58 3.440(4) 147 yes

loop_
_geom_torsion_atom_site_label_1
_geom_torsion_atom_site_label_2
_geom_torsion_atom_site_label_3
_geom_torsion_atom_site_label_4
_geom_torsion
C10 C1 C2 C3 -0.3(4)
C1 C2 C3 O31 -177.9(3)
C1 C2 C3 C4 1.0(4)
O31 C3 C4 C5 178.0(3)
C2 C3 C4 C5 -0.8(4)
C3 C4 C5 C10 0.1(4)
C3 C4 C5 C6 -180.0(2)
C4 C5 C6 C7 162.8(2)
C10 C5 C6 C7 -17.2(4)
C5 C6 C7 C8 47.2(3)
C6 C7 C8 C14 172.8(2)
C6 C7 C8 C9 -64.4(3)
C7 C8 C9 C10 50.4(3)
C14 C8 C9 C10 174.8(2)
C7 C8 C9 C11 -179.6(2)
C14 C8 C9 C11 -55.2(3)
C2 C1 C10 C5 -0.5(4)
C2 C1 C10 C9 175.5(3)
C4 C5 C10 C1 0.6(4)
C6 C5 C10 C1 -179.4(2)
C4 C5 C10 C9 -175.4(2)
C6 C5 C10 C9 4.7(4)
C11 C9 C10 C1 34.6(3)
C8 C9 C10 C1 162.4(2)
C11 C9 C10 C5 -149.6(2)
C8 C9 C10 C5 -21.8(3)
C10 C9 C11 C12 -175.2(2)
C8 C9 C11 C12 56.2(3)
C9 C11 C12 C13 -56.7(3)
C11 C12 C13 C17A 173.7(2)
C11 C12 C13 C14 54.4(3)
C11 C12 C13 C18 -70.5(3)
C7 C8 C14 C15 -56.6(3)
C9 C8 C14 C15 -178.4(2)
C7 C8 C14 C13 177.7(2)
C9 C8 C14 C13 55.9(3)
C17A C13 C14 C15 58.1(3)
C12 C13 C14 C15 177.3(2)
C18 C13 C14 C15 -59.9(3)
C17A C13 C14 C8 -173.9(2)
C12 C13 C14 C8 -54.6(3)
C18 C13 C14 C8 68.2(3)
C8 C14 C15 C16 -177.3(2)
C13 C14 C15 C16 -49.5(3)
C17A N17 C16 O16 -173.1(3)
C19 N17 C16 O16 5.3(4)
C17A N17 C16 C15 8.0(4)
C19 N17 C16 C15 -173.6(3)
C14 C15 C16 O16 -162.2(3)
C14 C15 C16 N17 16.7(4)
C16 N17 C17A O17A -179.7(2)
C19 N17 C17A O17A 1.9(4)
C16 N17 C17A C13 2.8(4)
C19 N17 C17A C13 -175.6(2)
C12 C13 C17A O17A 27.3(3)
C14 C13 C17A O17A 146.4(2)
C18 C13 C17A O17A -91.1(3)
C12 C13 C17A N17 -155.3(2)
C14 C13 C17A N17 -36.2(3)
C18 C13 C17A N17 86.3(3)
C17A N17 C19 C20 88.8(3)
C16 N17 C19 C20 -89.7(3)
N17 C19 C20 C21 -3.5(7)

loop_
_cod_related_entry_id
_cod_related_entry_database
_cod_related_entry_code
1 ChemSpider 8958601
